data_7720606
loop_
_publ_author_name
'Zhu, Jing'
'Zhang, Yumeng'
'Zhang, Juanle'
'Liu, Changchun'
'Ma, Xiaoxing'
'Ma, Junan'

_publ_section_title
;
 Blue-light-driven aerobic oxidation <i>via</i> a superoxide
 radical-generating zinc(II)-organic framework photocatalyst.
;
_journal_issue 12
_journal_name_full 'Dalton transactions (Cambridge, England : 2003)'
_journal_page_first 4917
_journal_page_last 4923
_journal_paper_doi 10.1039/d5dt02529j
_journal_volume 55
_journal_year 2026
_chemical_formula_moiety 'C62 H48 N2 O10 Zn'
_chemical_formula_sum 'C62 H48 N2 O10 Zn'
_chemical_formula_weight 1046.39
_space_group_crystal_system triclinic
_space_group_IT_number 2
_space_group_name_Hall '-P 1'
_space_group_name_H-M_alt 'P -1'
_atom_sites_solution_hydrogens geom
_audit_creation_date 2025-10-18
_audit_creation_method
;
Olex2 1.5
(compiled 2023.03.06 svn.rbb2c1857 for OlexSys, GUI svn.r6748)
;
_audit_update_record
;
2025-10-21 deposited with the CCDC.	2026-01-02 downloaded from the CCDC.
;
_cell_angle_alpha 72.811(2)
_cell_angle_beta 77.128(2)
_cell_angle_gamma 86.718(2)
_cell_formula_units_Z 1
_cell_length_a 9.0458(3)
_cell_length_b 11.4454(3)
_cell_length_c 12.9865(4)
_cell_measurement_reflns_used 7232
_cell_measurement_temperature 293(2)
_cell_measurement_theta_max 73.8900
_cell_measurement_theta_min 4.0280
_cell_volume 1252.14(7)
_computing_cell_refinement 'CrysAlisPro 1.171.41.49a (Rigaku OD, 2019)'
_computing_data_collection 'CrysAlisPro 1.171.41.49a (Rigaku OD, 2019)'
_computing_data_reduction 'CrysAlisPro 1.171.41.49a (Rigaku OD, 2019)'
_computing_molecular_graphics 'Olex2 1.5 (Dolomanov et al., 2009)'
_computing_publication_material 'Olex2 1.5 (Dolomanov et al., 2009)'
_computing_structure_refinement 'SHELXL 2014/1 (Sheldrick, 2015)'
_computing_structure_solution 'SHELXT 2018/2 (Sheldrick, 2018)'
_diffrn_ambient_temperature 293(2)
_diffrn_detector 'Hybrid Pixel Array Detector'
_diffrn_detector_area_resol_mean 10.0000
_diffrn_detector_type HyPix
_diffrn_measured_fraction_theta_full 0.995
_diffrn_measured_fraction_theta_max 0.952
_diffrn_measurement_details
;
List of Runs (angles in degrees, time in seconds):

  # Type    Start    End  Width  t~exp~   \w     \q     \k     \f   Frames
#--------------------------------------------------------------------------
  1  \w    -42.00 -16.00   0.50    0.10    --  -39.95  42.00  84.00   52
  2  \w   -114.00 -86.00   0.50    0.10    --  -39.95 -42.00 -67.00   56
  3  \w    -64.00 -10.00   0.50    0.10    --  -39.95 -42.00 -67.00  108
  4  \w    -47.00 -14.00   0.50    0.40    --  -94.50  42.00  84.00   66
  5  \w    -97.00 -71.00   0.50    0.40    --  -94.50 -42.00 -67.00   52
  6  \w   -126.00 -99.00   0.50    0.40    --  -94.50 -42.00 -67.00   54
  7  \w   -169.00-140.00   0.50    0.40    --  -94.50 -42.00 -67.00   58
  8  \w    -40.00  41.00   0.50    0.10    --  -39.95  37.00 -30.00  162
  9  \w     -9.00  39.00   0.50    0.10    --  -39.95  42.00  84.00   96
 10  \w     62.00 126.00   0.50    0.10    --   39.95-178.00-150.00  128
 11  \w     14.00  39.00   0.50    0.10    --   39.95  42.00  84.00   50
 12  \w    -43.00  27.00   0.50    0.10    --   39.95 -19.00 150.00  140
 13  \w     70.00 114.00   0.50    0.10    --   39.95  42.00  84.00   88
 14  \w     63.00 102.00   0.50    0.10    --   39.95 178.00 -30.00   78
 15  \w    -27.00  15.00   0.50    0.10    --   39.95 -42.00 -67.00   84
 16  \w    -83.00 -52.00   0.50    0.40    --  -94.50 125.00  30.00   62
 17  \w    -51.00 -15.00   0.50    0.40    --  -94.50  45.00 -60.00   72
 18  \w    -50.00 -15.00   0.50    0.40    --  -94.50  45.00-180.00   70
 19  \w    -48.00 -21.00   0.50    0.40    --  -94.50  45.00-150.00   54
 20  \w    -51.00 -15.00   0.50    0.40    --  -94.50  45.00-120.00   72
 21  \w   -101.00 -69.00   0.50    0.40    --  -94.50 -61.00   0.00   64
 22  \w   -169.00-107.00   0.50    0.40    --  -94.50 -61.00   0.00  124
 23  \w    -62.00 -36.00   0.50    0.40    --  -94.50  61.00 -60.00   52
 24  \w   -112.00 -73.00   0.50    0.40    --  -94.50-125.00-120.00   78
 25  \w    -50.00 -15.00   0.50    0.40    --  -94.50  45.00 120.00   70
 26  \w   -156.00-129.00   0.50    0.40    --  -94.50-125.00-120.00   54
 27  \w   -169.00 -94.00   0.50    0.40    --  -94.50 -94.00-180.00  150
 28  \w    -60.00 -19.00   0.50    0.40    --  -94.50  77.00-120.00   82
 29  \w     29.00 105.00   0.50    0.40    --  108.87 -94.00 -90.00  152
 30  \w     43.00 121.00   0.50    0.40    --  108.87-139.00  18.24  156
 31  \w    137.00 178.00   0.50    0.40    --  108.87  30.00-180.00   82
 32  \w     72.00 105.00   0.50    0.40    --  108.87  30.00-180.00   66
 33  \w     29.00 105.00   0.50    0.40    --  108.87 -94.00  60.00  152
 34  \w    118.00 147.00   0.50    0.40    --  108.87  42.00  84.00   58
 35  \w     43.00 111.00   0.50    0.40    --  108.87-125.00-120.00  136
 36  \w     85.00 117.00   0.50    0.40    --  108.87-132.00 -76.19   64
 37  \w     67.00  93.00   0.50    0.40    --  108.87-125.00 -90.00   52
 38  \w     73.00 107.00   0.50    0.40    --  108.87-102.00 -16.16   68
 39  \w     65.00  99.00   0.50    0.40    --  108.87 -94.00 120.00   68
 40  \w     29.00  59.00   0.50    0.40    --  108.87 -94.00 120.00   60
 41  \w    115.00 176.00   0.50    0.40    --  108.87  30.00 -90.00  122
 42  \w     72.00  98.00   0.50    0.40    --  108.87  30.00 -90.00   52
 43  \w     39.00 105.00   0.50    0.40    --  108.87 -77.00 120.00  132
 44  \w     65.00  97.00   0.50    0.40    --  108.87 -94.00  30.00   64
 45  \w     74.00 100.00   0.50    0.40    --  108.87-125.00 -60.00   52
 46  \w     77.00 177.00   0.50    0.40    --  108.87  30.00  30.00  200
 47  \w     88.00 113.00   0.50    0.40    --  108.87  42.00  84.00   50
;
_diffrn_measurement_device 'four-circle diffractometer'
_diffrn_measurement_device_type 'XtaLAB Synergy, Dualflex, HyPix'
_diffrn_measurement_method '\w scans'
_diffrn_orient_matrix_type 'CrysAlisPro convention (1999,Acta A55,543-557)'
_diffrn_orient_matrix_UB_11 -0.0803789000
_diffrn_orient_matrix_UB_12 0.0844852000
_diffrn_orient_matrix_UB_13 0.0676816000
_diffrn_orient_matrix_UB_21 0.1549362000
_diffrn_orient_matrix_UB_22 0.0402397000
_diffrn_orient_matrix_UB_23 0.0093101000
_diffrn_orient_matrix_UB_31 0.0074351000
_diffrn_orient_matrix_UB_32 0.1053373000
_diffrn_orient_matrix_UB_33 -0.1072616000
_diffrn_radiation_monochromator mirror
_diffrn_radiation_probe x-ray
_diffrn_radiation_type 'Cu K\a'
_diffrn_radiation_wavelength 1.54184
_diffrn_reflns_av_R_equivalents 0.0620
_diffrn_reflns_av_unetI/netI 0.0711
_diffrn_reflns_Laue_measured_fraction_full 0.995
_diffrn_reflns_Laue_measured_fraction_max 0.952
_diffrn_reflns_limit_h_max 11
_diffrn_reflns_limit_h_min -10
_diffrn_reflns_limit_k_max 14
_diffrn_reflns_limit_k_min -13
_diffrn_reflns_limit_l_max 15
_diffrn_reflns_limit_l_min -16
_diffrn_reflns_number 13810
_diffrn_reflns_point_group_measured_fraction_full 0.995
_diffrn_reflns_point_group_measured_fraction_max 0.952
_diffrn_reflns_theta_full 67.684
_diffrn_reflns_theta_max 73.714
_diffrn_reflns_theta_min 3.649
_diffrn_source 'micro-focus sealed X-ray tube'
_diffrn_source_type 'PhotonJet (Cu) X-ray Source'
_exptl_absorpt_coefficient_mu 1.220
_exptl_absorpt_correction_T_max 1.00000
_exptl_absorpt_correction_T_min 0.29894
_exptl_absorpt_correction_type multi-scan
_exptl_absorpt_process_details
;
CrysAlisPro 1.171.41.49a (Rigaku Oxford Diffraction, 2019)
Empirical absorption correction using spherical harmonics,
 implemented in SCALE3 ABSPACK scaling algorithm.
;
_exptl_crystal_density_diffrn 1.388
_exptl_crystal_description block
_exptl_crystal_F_000 544
_refine_diff_density_max 0.424
_refine_diff_density_min -1.143
_refine_diff_density_rms 0.100
_refine_ls_extinction_method none
_refine_ls_goodness_of_fit_ref 1.063
_refine_ls_hydrogen_treatment constr
_refine_ls_matrix_type full
_refine_ls_number_parameters 342
_refine_ls_number_reflns 4823
_refine_ls_number_restraints 0
_refine_ls_restrained_S_all 1.063
_refine_ls_R_factor_all 0.0861
_refine_ls_R_factor_gt 0.0752
_refine_ls_shift/su_max 0.000
_refine_ls_shift/su_mean 0.000
_refine_ls_structure_factor_coef Fsqd
_refine_ls_weighting_details 'w=1/[\s^2^(Fo^2^)+(0.1131P)^2^+2.3369P] where P=(Fo^2^+2Fc^2^)/3'
_refine_ls_weighting_scheme calc
_refine_ls_wR_factor_gt 0.2154
_refine_ls_wR_factor_ref 0.2253
_reflns_Friedel_coverage 0.000
_reflns_number_gt 4067
_reflns_number_total 4823
_reflns_threshold_expression 'I > 2\s(I)'
_cod_data_source_file d5dt02529j2.cif
_cod_data_source_block 1
_cod_depositor_comments 'Adding full bibliography for 7720606.cif.'
_cod_database_code 7720606
_shelxl_version_number 2014-1
_shelx_space_group_comment
;
The symmetry employed for this shelxl refinement is uniquely defined
by the following loop, which should always be used as a source of
symmetry information in preference to the above space-group names.
They are only intended as comments.
;
_olex2_refinement_description
;
1. Fixed Uiso
 At 1.2 times of:
  All C(H) groups
 At 1.5 times of:
  All C(H,H,H) groups, All O(H) groups
2.a Aromatic/amide H refined with riding coordinates:
 C00F(H00F), C00H(H00H), C00L(H00L), C00M(H00M), C00O(H00O), C00P(H00P),
 C00Q(H00Q), C00R(H00R), C00S(H00S), C00T(H00T), C00U(H00U), C00V(H00V),
 C00W(H00W), C00X(H00X), C00Y(H00Y), C00Z(H00Z), C010(H010)
2.b Tetrahedral OH refined with riding coordinates:
 O006(H006)
2.c Idealised Me refined as rotating group:
 C011(H01A,H01B,H01C), C012(H01D,H01E,H01F)
;
_olex2_submission_special_instructions 'No special instructions were received'
_oxdiff_exptl_absorpt_empirical_details
;
Empirical correction (ABSPACK) includes:
- Absorption correction using spherical harmonics
- Frame scaling
;
_oxdiff_exptl_absorpt_empirical_full_max 4.400
_oxdiff_exptl_absorpt_empirical_full_min 0.531

loop_
_space_group_symop_operation_xyz
'x, y, z'
'-x, -y, -z'

loop_
_atom_site_label
_atom_site_type_symbol
_atom_site_fract_x
_atom_site_fract_y
_atom_site_fract_z
_atom_site_U_iso_or_equiv
_atom_site_adp_type
_atom_site_occupancy
_atom_site_site_symmetry_order
_atom_site_calc_flag
_atom_site_refinement_flags_posn
_atom_site_refinement_flags_adp
_atom_site_refinement_flags_occupancy
_atom_site_disorder_assembly
_atom_site_disorder_group
Zn1 Zn 0.0000 0.5000 0.0000 0.0400(3) Uani 1 2 d S . P . .
O002 O 0.1829(3) 0.5058(2) 0.0787(2) 0.0390(7) Uani 1 1 d . . . . .
O003 O 1.0604(3) -0.3165(2) 0.8899(2) 0.0355(6) Uani 1 1 d . . . . .
O004 O 1.0858(4) -0.1792(2) 0.9763(2) 0.0384(7) Uani 1 1 d . . . . .
O005 O -0.1557(4) 0.5894(3) 0.1057(2) 0.0398(7) Uani 1 1 d . . . . .
O006 O 0.2136(4) 0.6812(2) 0.1128(3) 0.0452(8) Uani 1 1 d . . . . .
H006 H 0.2187 0.7170 0.0473 0.068 Uiso 1 1 calc R U . . .
C007 C 0.5002(4) 0.1905(3) 0.5279(3) 0.0228(7) Uani 1 1 d . . . . .
C008 C 0.9635(4) -0.1189(3) 0.8262(3) 0.0232(7) Uani 1 1 d . . . . .
C009 C 0.8013(4) 0.2442(3) 0.5282(3) 0.0227(7) Uani 1 1 d . . . . .
C00A C 0.8125(4) 0.0511(3) 0.6826(3) 0.0230(7) Uani 1 1 d . . . . .
C00B C 0.7238(4) 0.3219(3) 0.4478(3) 0.0239(7) Uani 1 1 d . . . . .
C00C C 0.2355(4) 0.5687(3) 0.1250(3) 0.0279(8) Uani 1 1 d . . . . .
C00D C 0.5738(4) 0.2940(3) 0.4486(3) 0.0239(7) Uani 1 1 d . . . . .
C00E C 0.7280(4) 0.1390(3) 0.6059(3) 0.0223(7) Uani 1 1 d . . . . .
C00F C 0.9327(4) -0.1456(3) 0.7350(3) 0.0283(8) Uani 1 1 d . . . . .
H00F H 0.9616 -0.2201 0.7219 0.034 Uiso 1 1 calc R U . . .
C00G C 0.3333(4) 0.5043(3) 0.2049(3) 0.0252(7) Uani 1 1 d . . . . .
C00H C 0.9200(4) -0.0082(3) 0.8451(3) 0.0267(7) Uani 1 1 d . . . . .
H00H H 0.9416 0.0098 0.9055 0.032 Uiso 1 1 calc R U . . .
C00I C 0.5782(4) 0.1120(3) 0.6070(3) 0.0224(7) Uani 1 1 d . . . . .
C00J C 1.0424(4) -0.2142(3) 0.9014(3) 0.0265(7) Uani 1 1 d . . . . .
C00K C 0.4946(4) 0.3717(3) 0.3623(3) 0.0252(7) Uani 1 1 d . . . . .
C00L C 0.4988(4) 0.0076(3) 0.6859(3) 0.0282(8) Uani 1 1 d . . . . .
H00L H 0.5471 -0.0430 0.7387 0.034 Uiso 1 1 calc R U . . .
C00M C 0.8440(4) 0.0767(3) 0.7741(3) 0.0268(7) Uani 1 1 d . . . . .
H00M H 0.8141 0.1508 0.7878 0.032 Uiso 1 1 calc R U . . .
N00N N -0.3091(5) 0.7493(4) 0.1152(4) 0.0512(10) Uani 1 1 d . . . . .
C00O C 0.8584(4) -0.0599(3) 0.6636(3) 0.0293(8) Uani 1 1 d . . . . .
H00O H 0.8392 -0.0772 0.6022 0.035 Uiso 1 1 calc R U . . .
C00P C 0.9530(4) 0.2768(3) 0.5245(3) 0.0312(8) Uani 1 1 d . . . . .
H00P H 1.0048 0.2279 0.5758 0.037 Uiso 1 1 calc R U . . .
C00Q C 0.3632(5) 0.5536(3) 0.2832(3) 0.0315(8) Uani 1 1 d . . . . .
H00Q H 0.3302 0.6320 0.2835 0.038 Uiso 1 1 calc R U . . .
C00R C 0.3541(4) -0.0196(4) 0.6859(3) 0.0341(8) Uani 1 1 d . . . . .
H00R H 0.3056 -0.0888 0.7376 0.041 Uiso 1 1 calc R U . . .
C00S C 0.4420(5) 0.4871(3) 0.3616(3) 0.0319(8) Uani 1 1 d . . . . .
H00S H 0.4595 0.5212 0.4146 0.038 Uiso 1 1 calc R U . . .
C00T C 0.3472(4) 0.1585(3) 0.5325(3) 0.0304(8) Uani 1 1 d . . . . .
H00T H 0.2944 0.2089 0.4827 0.037 Uiso 1 1 calc R U . . .
C00U C 0.8045(4) 0.4245(4) 0.3672(3) 0.0332(8) Uani 1 1 d . . . . .
H00U H 0.7575 0.4737 0.3130 0.040 Uiso 1 1 calc R U . . .
C00V C 0.2773(4) 0.0567(4) 0.6077(4) 0.0356(9) Uani 1 1 d . . . . .
H00V H 0.1789 0.0372 0.6077 0.043 Uiso 1 1 calc R U . . .
C00W C 0.9483(5) 0.4519(4) 0.3681(4) 0.0401(10) Uani 1 1 d . . . . .
H00W H 0.9978 0.5203 0.3159 0.048 Uiso 1 1 calc R U . . .
C00X C -0.2592(5) 0.6554(4) 0.0783(4) 0.0411(10) Uani 1 1 d . . . . .
H00X H -0.3065 0.6383 0.0276 0.049 Uiso 1 1 calc R U . . .
C00Y C 1.0229(5) 0.3766(4) 0.4484(4) 0.0397(10) Uani 1 1 d . . . . .
H00Y H 1.1211 0.3962 0.4486 0.048 Uiso 1 1 calc R U . . .
C00Z C 0.3841(7) 0.3884(4) 0.2062(4) 0.0517(13) Uani 1 1 d . . . . .
H00Z H 0.3624 0.3528 0.1554 0.062 Uiso 1 1 calc R U . . .
C010 C 0.4670(6) 0.3240(4) 0.2823(4) 0.0517(14) Uani 1 1 d . . . . .
H010 H 0.5046 0.2474 0.2795 0.062 Uiso 1 1 calc R U . . .
C011 C -0.4297(8) 0.8262(7) 0.0781(8) 0.097(3) Uani 1 1 d . . . . .
H01A H -0.3920 0.9082 0.0421 0.146 Uiso 1 1 calc R U . . .
H01B H -0.5104 0.8258 0.1403 0.146 Uiso 1 1 calc R U . . .
H01C H -0.4670 0.7959 0.0271 0.146 Uiso 1 1 calc R U . . .
C012 C -0.2394(9) 0.7796(7) 0.1935(7) 0.091(2) Uani 1 1 d . . . . .
H01D H -0.3071 0.7582 0.2647 0.137 Uiso 1 1 calc R U . . .
H01E H -0.2177 0.8657 0.1700 0.137 Uiso 1 1 calc R U . . .
H01F H -0.1467 0.7349 0.1980 0.137 Uiso 1 1 calc R U . . .

loop_
_atom_site_aniso_label
_atom_site_aniso_U_11
_atom_site_aniso_U_22
_atom_site_aniso_U_33
_atom_site_aniso_U_23
_atom_site_aniso_U_13
_atom_site_aniso_U_12
Zn1 0.0543(5) 0.0311(4) 0.0453(5) -0.0126(3) -0.0333(4) 0.0110(3)
O002 0.0538(17) 0.0327(14) 0.0468(16) -0.0141(12) -0.0438(14) 0.0131(12)
O003 0.0571(17) 0.0187(13) 0.0345(14) -0.0014(10) -0.0288(12) 0.0116(11)
O004 0.0605(18) 0.0244(13) 0.0431(15) -0.0068(11) -0.0442(14) 0.0126(12)
O005 0.0576(18) 0.0325(15) 0.0350(14) -0.0149(12) -0.0180(13) 0.0134(13)
O006 0.076(2) 0.0256(14) 0.0517(17) -0.0101(12) -0.0561(17) 0.0181(14)
C007 0.0251(16) 0.0224(16) 0.0274(16) -0.0076(13) -0.0204(13) 0.0079(13)
C008 0.0267(16) 0.0208(16) 0.0244(16) -0.0007(13) -0.0192(13) 0.0042(13)
C009 0.0255(16) 0.0218(16) 0.0245(16) -0.0047(13) -0.0176(13) 0.0070(13)
C00A 0.0275(16) 0.0205(16) 0.0229(15) -0.0005(12) -0.0184(13) 0.0063(13)
C00B 0.0280(17) 0.0226(17) 0.0231(16) -0.0026(13) -0.0169(13) 0.0076(13)
C00C 0.0359(19) 0.0254(18) 0.0275(17) -0.0036(14) -0.0251(15) 0.0098(15)
C00D 0.0301(17) 0.0217(16) 0.0254(16) -0.0058(13) -0.0207(14) 0.0099(13)
C00E 0.0258(16) 0.0221(16) 0.0233(15) -0.0049(13) -0.0188(13) 0.0098(13)
C00F 0.0384(19) 0.0214(17) 0.0317(18) -0.0068(14) -0.0246(15) 0.0088(14)
C00G 0.0344(18) 0.0226(17) 0.0244(16) -0.0036(13) -0.0246(14) 0.0074(14)
C00H 0.0352(18) 0.0259(17) 0.0256(16) -0.0056(13) -0.0239(14) 0.0061(14)
C00I 0.0274(17) 0.0183(15) 0.0241(16) -0.0036(12) -0.0164(13) 0.0067(13)
C00J 0.0330(18) 0.0219(17) 0.0242(16) 0.0016(13) -0.0183(14) 0.0059(14)
C00K 0.0311(17) 0.0227(17) 0.0259(16) -0.0036(13) -0.0209(14) 0.0081(14)
C00L 0.0296(18) 0.0241(17) 0.0309(18) -0.0026(14) -0.0157(14) 0.0085(14)
C00M 0.0348(18) 0.0196(16) 0.0306(17) -0.0051(13) -0.0221(15) 0.0103(14)
N00N 0.044(2) 0.040(2) 0.066(3) -0.0186(19) -0.0035(18) 0.0097(17)
C00O 0.040(2) 0.0263(18) 0.0294(17) -0.0077(14) -0.0267(15) 0.0104(15)
C00P 0.0253(17) 0.0310(19) 0.037(2) -0.0016(15) -0.0199(15) 0.0054(14)
C00Q 0.047(2) 0.0217(17) 0.0360(19) -0.0104(15) -0.0297(17) 0.0143(15)
C00R 0.0299(19) 0.0265(18) 0.043(2) -0.0033(16) -0.0115(16) 0.0015(15)
C00S 0.044(2) 0.0312(19) 0.0315(18) -0.0120(15) -0.0307(17) 0.0133(16)
C00T 0.0267(18) 0.0305(19) 0.038(2) -0.0064(15) -0.0223(15) 0.0059(14)
C00U 0.035(2) 0.0300(19) 0.0280(18) 0.0055(15) -0.0133(15) 0.0048(15)
C00V 0.0245(18) 0.036(2) 0.049(2) -0.0099(17) -0.0187(16) 0.0034(15)
C00W 0.036(2) 0.032(2) 0.043(2) 0.0061(17) -0.0130(17) -0.0015(17)
C00X 0.049(2) 0.038(2) 0.039(2) -0.0139(17) -0.0118(18) 0.0045(19)
C00Y 0.0274(19) 0.039(2) 0.050(2) -0.0010(18) -0.0194(17) -0.0009(16)
C00Z 0.092(4) 0.038(2) 0.051(2) -0.025(2) -0.061(3) 0.033(2)
C010 0.089(4) 0.035(2) 0.056(3) -0.025(2) -0.059(3) 0.037(2)
C011 0.065(4) 0.074(5) 0.148(7) -0.030(5) -0.023(4) 0.037(4)
C012 0.090(5) 0.095(5) 0.125(6) -0.085(5) -0.027(4) 0.014(4)

loop_
_atom_type_symbol
_atom_type_description
_atom_type_scat_dispersion_real
_atom_type_scat_dispersion_imag
_atom_type_scat_source
C C 0.0181 0.0091 'International Tables Vol C Tables 4.2.6.8 and 6.1.1.4'
H H 0.0000 0.0000 'International Tables Vol C Tables 4.2.6.8 and 6.1.1.4'
N N 0.0311 0.0180 'International Tables Vol C Tables 4.2.6.8 and 6.1.1.4'
O O 0.0492 0.0322 'International Tables Vol C Tables 4.2.6.8 and 6.1.1.4'
Zn Zn -1.5491 0.6778 'International Tables Vol C Tables 4.2.6.8 and 6.1.1.4'

loop_
_geom_angle_atom_site_label_1
_geom_angle_atom_site_label_2
_geom_angle_atom_site_label_3
_geom_angle
_geom_angle_site_symmetry_1
_geom_angle_site_symmetry_3
_geom_angle_publ_flag
O002 Zn1 O002 180.0 2_565 . ?
O002 Zn1 O003 89.83(10) . 2_656 ?
O002 Zn1 O003 89.83(10) 2_565 1_464 ?
O002 Zn1 O003 90.17(10) . 1_464 ?
O002 Zn1 O003 90.17(10) 2_565 2_656 ?
O002 Zn1 O005 93.02(11) 2_565 2_565 ?
O002 Zn1 O005 86.98(11) . 2_565 ?
O002 Zn1 O005 86.98(11) 2_565 . ?
O002 Zn1 O005 93.02(11) . . ?
O003 Zn1 O003 180.00(8) 1_464 2_656 ?
O005 Zn1 O003 93.79(11) 2_565 1_464 ?
O005 Zn1 O003 93.79(11) . 2_656 ?
O005 Zn1 O003 86.21(11) . 1_464 ?
O005 Zn1 O003 86.21(11) 2_565 2_656 ?
O005 Zn1 O005 180.0 2_565 . ?
C00C O002 Zn1 141.7(2) . . ?
C00J O003 Zn1 133.7(3) . 1_646 ?
C00X O005 Zn1 124.8(3) . . ?
C00C O006 H006 109.5 . . ?
C00D C007 C00I 120.2(3) . . ?
C00D C007 C00T 122.0(3) . . ?
C00T C007 C00I 117.8(3) . . ?
C00F C008 C00J 117.8(3) . . ?
C00H C008 C00F 119.9(3) . . ?
C00H C008 C00J 122.3(3) . . ?
C00E C009 C00B 119.9(3) . . ?
C00E C009 C00P 122.2(3) . . ?
C00P C009 C00B 117.9(3) . . ?
C00M C00A C00E 121.8(3) . . ?
C00O C00A C00E 119.3(3) . . ?
C00O C00A C00M 118.9(3) . . ?
C00D C00B C009 120.0(3) . . ?
C00D C00B C00U 121.8(3) . . ?
C00U C00B C009 118.2(3) . . ?
O002 C00C O006 126.0(3) . . ?
O002 C00C C00G 117.1(3) . . ?
O006 C00C C00G 116.9(3) . . ?
C007 C00D C00B 119.8(3) . . ?
C007 C00D C00K 119.9(3) . . ?
C00B C00D C00K 120.2(3) . . ?
C009 C00E C00A 120.3(3) . . ?
C00I C00E C009 119.9(3) . . ?
C00I C00E C00A 119.6(3) . . ?
C008 C00F H00F 120.2 . . ?
C00O C00F C008 119.5(3) . . ?
C00O C00F H00F 120.2 . . ?
C00Q C00G C00C 122.2(3) . . ?
C00Z C00G C00C 119.2(3) . . ?
C00Z C00G C00Q 118.4(3) . . ?
C008 C00H H00H 119.8 . . ?
C008 C00H C00M 120.4(3) . . ?
C00M C00H H00H 119.8 . . ?
C00E C00I C007 120.1(3) . . ?
C00E C00I C00L 121.7(3) . . ?
C00L C00I C007 118.3(3) . . ?
O003 C00J O004 124.9(3) . . ?
O003 C00J C008 119.8(3) . . ?
O004 C00J C008 115.3(3) . . ?
C00S C00K C00D 123.1(3) . . ?
C00S C00K C010 117.9(3) . . ?
C010 C00K C00D 118.9(3) . . ?
C00I C00L H00L 119.2 . . ?
C00R C00L C00I 121.6(3) . . ?
C00R C00L H00L 119.2 . . ?
C00A C00M C00H 120.3(3) . . ?
C00A C00M H00M 119.9 . . ?
C00H C00M H00M 119.9 . . ?
C00X N00N C011 122.6(6) . . ?
C00X N00N C012 119.7(5) . . ?
C011 N00N C012 117.7(6) . . ?
C00A C00O C00F 121.1(3) . . ?
C00A C00O H00O 119.5 . . ?
C00F C00O H00O 119.5 . . ?
C009 C00P H00P 119.2 . . ?
C00Y C00P C009 121.6(3) . . ?
C00Y C00P H00P 119.2 . . ?
C00G C00Q H00Q 119.7 . . ?
C00G C00Q C00S 120.6(3) . . ?
C00S C00Q H00Q 119.7 . . ?
C00L C00R H00R 119.8 . . ?
C00L C00R C00V 120.4(4) . . ?
C00V C00R H00R 119.8 . . ?
C00K C00S C00Q 121.1(3) . . ?
C00K C00S H00S 119.4 . . ?
C00Q C00S H00S 119.4 . . ?
C007 C00T H00T 119.1 . . ?
C00V C00T C007 121.9(3) . . ?
C00V C00T H00T 119.1 . . ?
C00B C00U H00U 119.3 . . ?
C00W C00U C00B 121.4(3) . . ?
C00W C00U H00U 119.3 . . ?
C00R C00V H00V 120.0 . . ?
C00T C00V C00R 120.0(3) . . ?
C00T C00V H00V 120.0 . . ?
C00U C00W H00W 119.9 . . ?
C00U C00W C00Y 120.2(4) . . ?
C00Y C00W H00W 119.9 . . ?
O005 C00X N00N 124.8(4) . . ?
O005 C00X H00X 117.6 . . ?
N00N C00X H00X 117.6 . . ?
C00P C00Y C00W 120.7(4) . . ?
C00P C00Y H00Y 119.6 . . ?
C00W C00Y H00Y 119.6 . . ?
C00G C00Z H00Z 119.6 . . ?
C00G C00Z C010 120.8(4) . . ?
C010 C00Z H00Z 119.6 . . ?
C00K C010 C00Z 121.0(4) . . ?
C00K C010 H010 119.5 . . ?
C00Z C010 H010 119.5 . . ?
N00N C011 H01A 109.5 . . ?
N00N C011 H01B 109.5 . . ?
N00N C011 H01C 109.5 . . ?
H01A C011 H01B 109.5 . . ?
H01A C011 H01C 109.5 . . ?
H01B C011 H01C 109.5 . . ?
N00N C012 H01D 109.5 . . ?
N00N C012 H01E 109.5 . . ?
N00N C012 H01F 109.5 . . ?
H01D C012 H01E 109.5 . . ?
H01D C012 H01F 109.5 . . ?
H01E C012 H01F 109.5 . . ?

loop_
_geom_bond_atom_site_label_1
_geom_bond_atom_site_label_2
_geom_bond_distance
_geom_bond_site_symmetry_2
_geom_bond_publ_flag
Zn1 O002 2.143(2) 2_565 ?
Zn1 O002 2.143(2) . ?
Zn1 O003 2.182(3) 2_656 ?
Zn1 O003 2.182(3) 1_464 ?
Zn1 O005 2.172(3) 2_565 ?
Zn1 O005 2.172(3) . ?
O002 C00C 1.237(4) . ?
O003 Zn1 2.182(3) 1_646 ?
O003 C00J 1.222(5) . ?
O004 C00J 1.295(4) . ?
O005 C00X 1.218(5) . ?
O006 H006 0.8200 . ?
O006 C00C 1.260(5) . ?
C007 C00D 1.403(5) . ?
C007 C00I 1.438(4) . ?
C007 C00T 1.436(5) . ?
C008 C00F 1.394(5) . ?
C008 C00H 1.380(5) . ?
C008 C00J 1.498(4) . ?
C009 C00B 1.441(4) . ?
C009 C00E 1.408(5) . ?
C009 C00P 1.430(5) . ?
C00A C00E 1.500(4) . ?
C00A C00M 1.394(5) . ?
C00A C00O 1.387(5) . ?
C00B C00D 1.409(5) . ?
C00B C00U 1.427(5) . ?
C00C C00G 1.511(4) . ?
C00D C00K 1.501(4) . ?
C00E C00I 1.403(5) . ?
C00F H00F 0.9300 . ?
C00F C00O 1.392(4) . ?
C00G C00Q 1.380(5) . ?
C00G C00Z 1.376(5) . ?
C00H H00H 0.9300 . ?
C00H C00M 1.395(4) . ?
C00I C00L 1.428(5) . ?
C00K C00S 1.377(5) . ?
C00K C010 1.381(5) . ?
C00L H00L 0.9300 . ?
C00L C00R 1.363(5) . ?
C00M H00M 0.9300 . ?
N00N C00X 1.320(6) . ?
N00N C011 1.438(8) . ?
N00N C012 1.439(8) . ?
C00O H00O 0.9300 . ?
C00P H00P 0.9300 . ?
C00P C00Y 1.349(6) . ?
C00Q H00Q 0.9300 . ?
C00Q C00S 1.388(4) . ?
C00R H00R 0.9300 . ?
C00R C00V 1.413(5) . ?
C00S H00S 0.9300 . ?
C00T H00T 0.9300 . ?
C00T C00V 1.360(6) . ?
C00U H00U 0.9300 . ?
C00U C00W 1.359(6) . ?
C00V H00V 0.9300 . ?
C00W H00W 0.9300 . ?
C00W C00Y 1.414(5) . ?
C00X H00X 0.9300 . ?
C00Y H00Y 0.9300 . ?
C00Z H00Z 0.9300 . ?
C00Z C010 1.385(5) . ?
C010 H010 0.9300 . ?
C011 H01A 0.9600 . ?
C011 H01B 0.9600 . ?
C011 H01C 0.9600 . ?
C012 H01D 0.9600 . ?
C012 H01E 0.9600 . ?
C012 H01F 0.9600 . ?

loop_
_geom_torsion_atom_site_label_1
_geom_torsion_atom_site_label_2
_geom_torsion_atom_site_label_3
_geom_torsion_atom_site_label_4
_geom_torsion
_geom_torsion_site_symmetry_1
_geom_torsion_site_symmetry_2
_geom_torsion_site_symmetry_3
_geom_torsion_site_symmetry_4
_geom_torsion_publ_flag
Zn1 O002 C00C O006 -22.9(7) . . . . ?
Zn1 O002 C00C C00G 156.1(3) . . . . ?
Zn1 O003 C00J O004 54.8(6) 1_646 . . . ?
Zn1 O003 C00J C008 -124.5(3) 1_646 . . . ?
Zn1 O005 C00X N00N -148.0(4) . . . . ?
O002 C00C C00G C00Q -161.5(4) . . . . ?
O002 C00C C00G C00Z 12.9(6) . . . . ?
O006 C00C C00G C00Q 17.6(6) . . . . ?
O006 C00C C00G C00Z -168.0(4) . . . . ?
C007 C00D C00K C00S 108.8(4) . . . . ?
C007 C00D C00K C010 -68.3(5) . . . . ?
C007 C00I C00L C00R 1.5(5) . . . . ?
C007 C00T C00V C00R 1.5(6) . . . . ?
C008 C00F C00O C00A -0.9(6) . . . . ?
C008 C00H C00M C00A -0.7(6) . . . . ?
C009 C00B C00D C007 0.0(5) . . . . ?
C009 C00B C00D C00K -177.5(3) . . . . ?
C009 C00B C00U C00W -2.6(6) . . . . ?
C009 C00E C00I C007 0.9(5) . . . . ?
C009 C00E C00I C00L -178.7(3) . . . . ?
C009 C00P C00Y C00W -0.9(7) . . . . ?
C00A C00E C00I C007 -175.0(3) . . . . ?
C00A C00E C00I C00L 5.5(5) . . . . ?
C00B C009 C00E C00A 174.0(3) . . . . ?
C00B C009 C00E C00I -1.8(5) . . . . ?
C00B C009 C00P C00Y -0.2(6) . . . . ?
C00B C00D C00K C00S -73.6(5) . . . . ?
C00B C00D C00K C010 109.3(5) . . . . ?
C00B C00U C00W C00Y 1.5(7) . . . . ?
C00C C00G C00Q C00S 174.2(4) . . . . ?
C00C C00G C00Z C010 -176.5(5) . . . . ?
C00D C007 C00I C00E 0.5(5) . . . . ?
C00D C007 C00I C00L -179.9(3) . . . . ?
C00D C007 C00T C00V 178.4(4) . . . . ?
C00D C00B C00U C00W 178.9(4) . . . . ?
C00D C00K C00S C00Q -177.0(4) . . . . ?
C00D C00K C010 C00Z 174.9(5) . . . . ?
C00E C009 C00B C00D 1.4(5) . . . . ?
C00E C009 C00B C00U -177.2(3) . . . . ?
C00E C009 C00P C00Y 178.8(4) . . . . ?
C00E C00A C00M C00H 178.6(3) . . . . ?
C00E C00A C00O C00F -177.9(3) . . . . ?
C00E C00I C00L C00R -179.0(4) . . . . ?
C00F C008 C00H C00M 0.7(6) . . . . ?
C00F C008 C00J O003 -9.2(5) . . . . ?
C00F C008 C00J O004 171.5(3) . . . . ?
C00G C00Q C00S C00K 1.1(7) . . . . ?
C00G C00Z C010 C00K 3.2(9) . . . . ?
C00H C008 C00F C00O 0.1(6) . . . . ?
C00H C008 C00J O003 170.2(4) . . . . ?
C00H C008 C00J O004 -9.2(5) . . . . ?
C00I C007 C00D C00B -1.0(5) . . . . ?
C00I C007 C00D C00K 176.6(3) . . . . ?
C00I C007 C00T C00V -0.9(6) . . . . ?
C00I C00L C00R C00V -0.9(6) . . . . ?
C00J C008 C00F C00O 179.5(3) . . . . ?
C00J C008 C00H C00M -178.7(3) . . . . ?
C00L C00R C00V C00T -0.6(6) . . . . ?
C00M C00A C00E C009 76.3(5) . . . . ?
C00M C00A C00E C00I -107.9(4) . . . . ?
C00M C00A C00O C00F 1.0(6) . . . . ?
C00O C00A C00E C009 -104.9(4) . . . . ?
C00O C00A C00E C00I 70.9(5) . . . . ?
C00O C00A C00M C00H -0.2(6) . . . . ?
C00P C009 C00B C00D -179.6(3) . . . . ?
C00P C009 C00B C00U 1.9(5) . . . . ?
C00P C009 C00E C00A -5.0(5) . . . . ?
C00P C009 C00E C00I 179.2(3) . . . . ?
C00Q C00G C00Z C010 -1.8(8) . . . . ?
C00S C00K C010 C00Z -2.3(8) . . . . ?
C00T C007 C00D C00B 179.7(3) . . . . ?
C00T C007 C00D C00K -2.8(5) . . . . ?
C00T C007 C00I C00E 179.9(3) . . . . ?
C00T C007 C00I C00L -0.5(5) . . . . ?
C00U C00B C00D C007 178.5(3) . . . . ?
C00U C00B C00D C00K 0.9(5) . . . . ?
C00U C00W C00Y C00P 0.3(7) . . . . ?
C00Z C00G C00Q C00S -0.3(7) . . . . ?
C010 C00K C00S C00Q 0.2(7) . . . . ?
C011 N00N C00X O005 178.5(6) . . . . ?
C012 N00N C00X O005 0.2(8) . . . . ?
